data_7103852
loop_
_publ_author_name
'Liu, Hong-Min'
'Zhang, Fuyi'
'Zou, Da-Peng'

_publ_section_title
;
 Stereoselective synthesis of 2,2-bis(C-branched-chain)glucopyranosid-3-ulose
 via an autoxidation--Michael addition reaction
;
_journal_coden_ASTM CHCOFS
_journal_issue 16
_journal_name_full
;
 Chemical Communications (Cambridge, United Kingdom)
;
_journal_page_first 2044
_journal_page_last 2045
_journal_paper_doi 10.1039/b306227a
_journal_year 2003
_chemical_formula_sum 'C18 H18 N0 O9'
_chemical_formula_weight 378.32
_space_group_IT_number 19
_symmetry_cell_setting orthorhombic
_symmetry_space_group_name_Hall 'P 2ac 2ab'
_symmetry_space_group_name_H-M 'P 21 21 21'
_atom_sites_solution_hydrogens geom
_atom_sites_solution_primary direct
_atom_sites_solution_secondary difmap
_audit_creation_method SHELXL-97
_cell_angle_alpha 90.00
_cell_angle_beta 90.00
_cell_angle_gamma 90.00
_cell_formula_units_Z 4
_cell_length_a 6.3659(13)
_cell_length_b 11.591(2)
_cell_length_c 23.782(5)
_cell_measurement_reflns_used 180
_cell_measurement_temperature 291(2)
_cell_measurement_theta_max 25.4
_cell_measurement_theta_min 2
_cell_volume 1754.8(6)
_computing_cell_refinement raxis
_computing_data_collection raxis
_computing_data_reduction raxis
_computing_molecular_graphics texsan
_computing_publication_material texsan
_computing_structure_refinement 'SHELXL-97 (Sheldrick, 1997)'
_computing_structure_solution 'SHELXS-97 (Sheldrick, 1990)'
_diffrn_ambient_temperature 291(2)
_diffrn_measured_fraction_theta_full 0.925
_diffrn_measured_fraction_theta_max 0.925
_diffrn_measurement_device_type R-axis-IV
_diffrn_measurement_method 'Osillation frames'
_diffrn_radiation_monochromator graphite
_diffrn_radiation_source 'fine-focus sealed tube'
_diffrn_radiation_type MoK\a
_diffrn_radiation_wavelength 0.71073
_diffrn_reflns_av_R_equivalents 0.0412
_diffrn_reflns_av_sigmaI/netI 0.0747
_diffrn_reflns_limit_h_max 8
_diffrn_reflns_limit_h_min -8
_diffrn_reflns_limit_k_max 0
_diffrn_reflns_limit_k_min -15
_diffrn_reflns_limit_l_max 30
_diffrn_reflns_limit_l_min -30
_diffrn_reflns_number 5999
_diffrn_reflns_theta_full 27.53
_diffrn_reflns_theta_max 27.53
_diffrn_reflns_theta_min 1.71
_exptl_absorpt_coefficient_mu 0.116
_exptl_absorpt_correction_T_max 0.9771
_exptl_absorpt_correction_T_min 0.9659
_exptl_crystal_colour colorless
_exptl_crystal_density_diffrn 1.432
_exptl_crystal_density_method 'not measured'
_exptl_crystal_description prismatic
_exptl_crystal_F_000 792
_exptl_crystal_size_max 0.30
_exptl_crystal_size_mid 0.20
_exptl_crystal_size_min 0.20
_refine_diff_density_max 0.152
_refine_diff_density_min -0.284
_refine_diff_density_rms 0.044
_refine_ls_abs_structure_details 'Flack H D (1983), Acta Cryst. A39, 876-881'
_refine_ls_abs_structure_Flack 0.8(14)
_refine_ls_extinction_method none
_refine_ls_goodness_of_fit_ref 1.021
_refine_ls_hydrogen_treatment mixed
_refine_ls_matrix_type full
_refine_ls_number_parameters 244
_refine_ls_number_reflns 3520
_refine_ls_number_restraints 0
_refine_ls_restrained_S_all 1.021
_refine_ls_R_factor_all 0.0993
_refine_ls_R_factor_gt 0.0557
_refine_ls_shift/su_max 0.000
_refine_ls_shift/su_mean 0.000
_refine_ls_structure_factor_coef Fsqd
_refine_ls_weighting_details 'calc w=1/[\s^2^(Fo^2^)+(0.0571P)^2^+0.0000P] where P=(Fo^2^+2Fc^2^)/3'
_refine_ls_weighting_scheme calc
_refine_ls_wR_factor_gt 0.1064
_refine_ls_wR_factor_ref 0.1184
_reflns_number_gt 2474
_reflns_number_total 3520
_reflns_threshold_expression >2sigma(I)
_cod_data_source_file b306227a.txt
_cod_data_source_block compound_7
_cod_original_sg_symbol_H-M p2(1)2(1)2(1)
_cod_database_code 7103852

loop_
_symmetry_equiv_pos_as_xyz
'x, y, z'
'-x+1/2, -y, z+1/2'
'-x, y+1/2, -z+1/2'
'x+1/2, -y+1/2, -z'

loop_
_atom_site_label
_atom_site_type_symbol
_atom_site_fract_x
_atom_site_fract_y
_atom_site_fract_z
_atom_site_U_iso_or_equiv
_atom_site_adp_type
_atom_site_occupancy
_atom_site_symmetry_multiplicity
_atom_site_calc_flag
_atom_site_refinement_flags
_atom_site_disorder_assembly
_atom_site_disorder_group
O1 O 0.7481(4) 0.57590(17) -0.00019(8) 0.0502(6) Uani 1 1 d . . .
O2 O 0.3673(4) 0.23197(17) 0.13605(10) 0.0633(7) Uani 1 1 d . . .
O3 O 0.3613(4) 0.42576(15) 0.13265(8) 0.0468(6) Uani 1 1 d . . .
O4 O 0.4249(3) 0.67819(15) 0.16629(8) 0.0374(5) Uani 1 1 d . . .
O5 O 0.9037(3) 0.59804(15) 0.08923(8) 0.0401(5) Uani 1 1 d . . .
O6 O 0.6697(3) 0.82983(15) 0.17125(9) 0.0490(5) Uani 1 1 d . . .
O7 O 0.8799(4) 0.2629(2) 0.01844(11) 0.0739(8) Uani 1 1 d . . .
O8 O 0.7749(4) 0.15617(16) 0.09195(9) 0.0638(7) Uani 1 1 d . . .
O9 O 0.3404(4) 0.56766(19) 0.06555(9) 0.0645(7) Uani 1 1 d . . .
H9A H 0.2472 0.6017 0.0826 0.097 Uiso 1 1 calc R . .
C1 C 0.8268(5) 0.5189(2) 0.04691(11) 0.0401(7) Uani 1 1 d . . .
H1A H 0.9391 0.4659 0.0357 0.048 Uiso 1 1 calc R . .
C2 C 0.6483(5) 0.4520(2) 0.07313(10) 0.0339(6) Uani 1 1 d . . .
C3 C 0.4760(5) 0.5152(2) 0.10395(11) 0.0346(7) Uani 1 1 d . . .
C4 C 0.5782(5) 0.6008(2) 0.14384(11) 0.0331(6) Uani 1 1 d . . .
H4A H 0.6476 0.5592 0.1745 0.040 Uiso 1 1 calc R . .
C5 C 0.7403(4) 0.6713(2) 0.11102(12) 0.0355(6) Uani 1 1 d . . .
H5A H 0.6707 0.7112 0.0798 0.043 Uiso 1 1 calc R . .
C6 C 0.8379(5) 0.7595(2) 0.15032(14) 0.0493(8) Uani 1 1 d . . .
H6A H 0.9091 0.7211 0.1811 0.059 Uiso 1 1 calc R . .
H6B H 0.9392 0.8065 0.1303 0.059 Uiso 1 1 calc R . .
C7 C 0.9043(8) 0.6204(4) -0.03551(17) 0.0984(17) Uani 1 1 d . . .
H7A H 0.8399 0.6593 -0.0667 0.148 Uiso 1 1 calc R . .
H7B H 0.9905 0.5585 -0.0492 0.148 Uiso 1 1 calc R . .
H7C H 0.9896 0.6740 -0.0149 0.148 Uiso 1 1 calc R . .
C8 C 0.6288(5) 0.3394(2) 0.08188(12) 0.0398(7) Uani 1 1 d . . .
C9 C 0.7755(5) 0.2489(2) 0.06038(14) 0.0463(8) Uani 1 1 d . . .
C10 C 0.9248(7) 0.0667(3) 0.07572(17) 0.0823(13) Uani 1 1 d . . .
H10A H 0.9127 0.0024 0.1010 0.123 Uiso 1 1 calc R . .
H10B H 1.0649 0.0972 0.0775 0.123 Uiso 1 1 calc R . .
H10C H 0.8954 0.0417 0.0380 0.123 Uiso 1 1 calc R . .
C11 C 0.5244(5) 0.7642(3) 0.20228(12) 0.0418(7) Uani 1 1 d . . .
H11A H 0.5957 0.7260 0.2337 0.050 Uiso 1 1 calc R . .
C12 C 0.3503(5) 0.8399(2) 0.22420(11) 0.0404(7) Uani 1 1 d . . .
C13 C 0.2227(6) 0.7980(2) 0.26679(12) 0.0484(8) Uani 1 1 d . . .
H13A H 0.2526 0.7266 0.2828 0.058 Uiso 1 1 calc R . .
C14 C 0.0533(6) 0.8597(3) 0.28567(14) 0.0545(9) Uani 1 1 d . . .
H14A H -0.0323 0.8296 0.3138 0.065 Uiso 1 1 calc R . .
C15 C 0.0092(6) 0.9675(3) 0.26281(14) 0.0535(9) Uani 1 1 d . . .
H15A H -0.1053 1.0100 0.2755 0.064 Uiso 1 1 calc R . .
C16 C 0.1368(6) 1.0104(3) 0.22130(13) 0.0522(9) Uani 1 1 d . . .
H16A H 0.1081 1.0824 0.2059 0.063 Uiso 1 1 calc R . .
C17 C 0.3076(5) 0.9480(2) 0.20198(12) 0.0447(8) Uani 1 1 d . . .
H17A H 0.3936 0.9786 0.1741 0.054 Uiso 1 1 calc R . .
C18 C 0.4429(5) 0.3191(2) 0.11896(13) 0.0449(8) Uani 1 1 d . . .

loop_
_atom_site_aniso_label
_atom_site_aniso_U_11
_atom_site_aniso_U_22
_atom_site_aniso_U_33
_atom_site_aniso_U_23
_atom_site_aniso_U_13
_atom_site_aniso_U_12
O1 0.0522(15) 0.0602(12) 0.0382(10) 0.0078(10) 0.0057(11) -0.0109(12)
O2 0.0698(19) 0.0388(11) 0.0812(17) 0.0020(12) 0.0307(14) -0.0121(12)
O3 0.0466(15) 0.0358(9) 0.0578(12) -0.0036(10) 0.0236(11) -0.0086(10)
O4 0.0331(11) 0.0356(9) 0.0435(11) -0.0063(9) 0.0024(9) -0.0011(9)
O5 0.0256(12) 0.0448(11) 0.0501(12) -0.0048(10) 0.0041(10) -0.0001(9)
O6 0.0365(12) 0.0392(9) 0.0714(14) -0.0144(11) 0.0035(11) -0.0031(11)
O7 0.076(2) 0.0636(14) 0.0822(18) -0.0015(13) 0.0396(16) 0.0159(15)
O8 0.0853(19) 0.0411(11) 0.0649(14) 0.0012(11) 0.0131(14) 0.0194(13)
O9 0.0491(15) 0.0734(14) 0.0710(15) -0.0020(13) 0.0041(14) 0.0105(13)
C1 0.0401(19) 0.0392(14) 0.0409(15) -0.0023(13) 0.0075(14) -0.0014(14)
C2 0.0294(16) 0.0393(14) 0.0330(13) -0.0012(12) 0.0034(13) 0.0008(13)
C3 0.0265(17) 0.0364(14) 0.0410(15) 0.0036(13) 0.0036(13) 0.0027(12)
C4 0.0269(16) 0.0368(14) 0.0358(14) 0.0018(12) 0.0010(13) 0.0055(12)
C5 0.0271(16) 0.0357(13) 0.0437(15) 0.0028(13) 0.0059(13) 0.0040(13)
C6 0.0342(19) 0.0472(16) 0.066(2) -0.0140(16) 0.0024(17) -0.0039(16)
C7 0.083(4) 0.148(4) 0.065(3) 0.040(3) 0.014(3) -0.039(3)
C8 0.0385(18) 0.0368(14) 0.0440(16) -0.0011(13) 0.0043(14) 0.0020(14)
C9 0.049(2) 0.0364(14) 0.0539(18) -0.0061(15) 0.0060(17) 0.0040(15)
C10 0.094(3) 0.057(2) 0.096(3) -0.011(2) 0.000(3) 0.036(2)
C11 0.0412(19) 0.0437(16) 0.0405(15) -0.0032(14) -0.0010(15) -0.0014(15)
C12 0.0411(18) 0.0421(16) 0.0380(15) -0.0109(14) -0.0060(15) 0.0036(15)
C13 0.052(2) 0.0465(17) 0.0462(18) -0.0043(14) 0.0011(17) -0.0065(16)
C14 0.054(2) 0.055(2) 0.055(2) -0.0123(16) 0.0142(18) -0.0051(17)
C15 0.045(2) 0.0564(19) 0.059(2) -0.0227(17) 0.0038(18) 0.0031(16)
C16 0.060(2) 0.0457(17) 0.0512(18) -0.0110(15) -0.0073(18) 0.0100(17)
C17 0.049(2) 0.0448(15) 0.0399(15) -0.0075(13) 0.0030(15) 0.0039(15)
C18 0.0466(19) 0.0370(14) 0.0509(18) 0.0012(15) 0.0108(16) -0.0045(15)

loop_
_atom_type_symbol
_atom_type_description
_atom_type_scat_dispersion_real
_atom_type_scat_dispersion_imag
_atom_type_scat_source
C C 0.0033 0.0016 'International Tables Vol C Tables 4.2.6.8 and 6.1.1.4'
H H 0.0000 0.0000 'International Tables Vol C Tables 4.2.6.8 and 6.1.1.4'
N N 0.0061 0.0033 'International Tables Vol C Tables 4.2.6.8 and 6.1.1.4'
O O 0.0106 0.0060 'International Tables Vol C Tables 4.2.6.8 and 6.1.1.4'

loop_
_geom_angle_atom_site_label_1
_geom_angle_atom_site_label_2
_geom_angle_atom_site_label_3
_geom_angle
_geom_angle_site_symmetry_1
_geom_angle_site_symmetry_3
_geom_angle_publ_flag
C1 O1 C7 113.7(3) . . ?
C18 O3 C3 110.0(2) . . ?
C4 O4 C11 110.6(2) . . ?
C5 O5 C1 112.3(2) . . ?
C11 O6 C6 111.4(2) . . ?
C9 O8 C10 115.4(3) . . ?
O1 C1 O5 112.3(2) . . ?
O1 C1 C2 107.7(3) . . ?
O5 C1 C2 107.0(2) . . ?
C8 C2 C3 109.5(3) . . ?
C8 C2 C1 129.8(3) . . ?
C3 C2 C1 119.9(2) . . ?
O9 C3 O3 108.1(2) . . ?
O9 C3 C2 110.1(2) . . ?
O3 C3 C2 104.4(2) . . ?
O9 C3 C4 112.9(2) . . ?
O3 C3 C4 113.0(2) . . ?
C2 C3 C4 108.0(2) . . ?
O4 C4 C3 110.6(2) . . ?
O4 C4 C5 108.39(19) . . ?
C3 C4 C5 108.6(2) . . ?
O5 C5 C6 108.8(2) . . ?
O5 C5 C4 110.8(2) . . ?
C6 C5 C4 108.8(2) . . ?
O6 C6 C5 106.9(2) . . ?
C2 C8 C18 108.8(2) . . ?
C2 C8 C9 125.3(3) . . ?
C18 C8 C9 125.9(2) . . ?
O7 C9 O8 125.7(3) . . ?
O7 C9 C8 122.1(3) . . ?
O8 C9 C8 112.2(3) . . ?
O6 C11 O4 110.3(2) . . ?
O6 C11 C12 110.5(2) . . ?
O4 C11 C12 106.4(2) . . ?
C17 C12 C13 118.7(3) . . ?
C17 C12 C11 122.6(3) . . ?
C13 C12 C11 118.6(3) . . ?
C14 C13 C12 121.1(3) . . ?
C13 C14 C15 120.0(3) . . ?
C16 C15 C14 119.1(3) . . ?
C15 C16 C17 121.0(3) . . ?
C16 C17 C12 120.0(3) . . ?
O2 C18 O3 121.8(3) . . ?
O2 C18 C8 130.9(3) . . ?
O3 C18 C8 107.2(2) . . ?

loop_
_geom_bond_atom_site_label_1
_geom_bond_atom_site_label_2
_geom_bond_distance
_geom_bond_site_symmetry_2
_geom_bond_publ_flag
O1 C1 1.394(3) . ?
O1 C7 1.400(5) . ?
O2 C18 1.190(3) . ?
O3 C18 1.380(3) . ?
O3 C3 1.440(3) . ?
O4 C4 1.429(3) . ?
O4 C11 1.458(3) . ?
O5 C5 1.439(3) . ?
O5 C1 1.447(3) . ?
O6 C11 1.407(3) . ?
O6 C6 1.435(4) . ?
O7 C9 1.210(4) . ?
O8 C9 1.311(4) . ?
O8 C10 1.462(4) . ?
O9 C3 1.396(3) . ?
C1 C2 1.510(4) . ?
C2 C8 1.327(4) . ?
C2 C3 1.509(4) . ?
C3 C4 1.519(4) . ?
C4 C5 1.531(4) . ?
C5 C6 1.518(4) . ?
C8 C18 1.495(4) . ?
C8 C9 1.495(4) . ?
C11 C12 1.507(4) . ?
C12 C17 1.386(4) . ?
C12 C13 1.387(4) . ?
C13 C14 1.370(5) . ?
C14 C15 1.391(5) . ?
C15 C16 1.371(5) . ?
C16 C17 1.384(4) . ?

loop_
_geom_torsion_atom_site_label_1
_geom_torsion_atom_site_label_2
_geom_torsion_atom_site_label_3
_geom_torsion_atom_site_label_4
_geom_torsion
_geom_torsion_site_symmetry_1
_geom_torsion_site_symmetry_2
_geom_torsion_site_symmetry_3
_geom_torsion_site_symmetry_4
_geom_torsion_publ_flag
C7 O1 C1 O5 75.7(4) . . . . ?
C7 O1 C1 C2 -166.7(3) . . . . ?
C5 O5 C1 O1 62.5(3) . . . . ?
C5 O5 C1 C2 -55.5(3) . . . . ?
O1 C1 C2 C8 119.8(3) . . . . ?
O5 C1 C2 C8 -119.2(3) . . . . ?
O1 C1 C2 C3 -72.2(3) . . . . ?
O5 C1 C2 C3 48.8(3) . . . . ?
C18 O3 C3 O9 113.9(3) . . . . ?
C18 O3 C3 C2 -3.2(3) . . . . ?
C18 O3 C3 C4 -120.4(3) . . . . ?
C8 C2 C3 O9 -113.9(3) . . . . ?
C1 C2 C3 O9 75.8(3) . . . . ?
C8 C2 C3 O3 1.9(3) . . . . ?
C1 C2 C3 O3 -168.4(2) . . . . ?
C8 C2 C3 C4 122.4(3) . . . . ?
C1 C2 C3 C4 -47.8(3) . . . . ?
C11 O4 C4 C3 -177.0(2) . . . . ?
C11 O4 C4 C5 -58.1(3) . . . . ?
O9 C3 C4 O4 47.1(3) . . . . ?
O3 C3 C4 O4 -76.0(3) . . . . ?
C2 C3 C4 O4 169.0(2) . . . . ?
O9 C3 C4 C5 -71.7(3) . . . . ?
O3 C3 C4 C5 165.2(2) . . . . ?
C2 C3 C4 C5 50.2(3) . . . . ?
C1 O5 C5 C6 -174.1(2) . . . . ?
C1 O5 C5 C4 66.3(3) . . . . ?
O4 C4 C5 O5 177.7(2) . . . . ?
C3 C4 C5 O5 -62.1(3) . . . . ?
O4 C4 C5 C6 58.1(3) . . . . ?
C3 C4 C5 C6 178.2(2) . . . . ?
C11 O6 C6 C5 62.1(3) . . . . ?
O5 C5 C6 O6 -179.6(2) . . . . ?
C4 C5 C6 O6 -58.7(3) . . . . ?
C3 C2 C8 C18 0.1(3) . . . . ?
C1 C2 C8 C18 169.1(3) . . . . ?
C3 C2 C8 C9 -177.2(3) . . . . ?
C1 C2 C8 C9 -8.2(5) . . . . ?
C10 O8 C9 O7 4.0(5) . . . . ?
C10 O8 C9 C8 -176.1(3) . . . . ?
C2 C8 C9 O7 -26.3(5) . . . . ?
C18 C8 C9 O7 156.9(3) . . . . ?
C2 C8 C9 O8 153.8(3) . . . . ?
C18 C8 C9 O8 -23.0(4) . . . . ?
C6 O6 C11 O4 -63.1(3) . . . . ?
C6 O6 C11 C12 179.6(2) . . . . ?
C4 O4 C11 O6 60.9(3) . . . . ?
C4 O4 C11 C12 -179.3(2) . . . . ?
O6 C11 C12 C17 18.6(4) . . . . ?
O4 C11 C12 C17 -101.2(3) . . . . ?
O6 C11 C12 C13 -164.0(3) . . . . ?
O4 C11 C12 C13 76.2(3) . . . . ?
C17 C12 C13 C14 2.0(4) . . . . ?
C11 C12 C13 C14 -175.5(3) . . . . ?
C12 C13 C14 C15 -1.3(5) . . . . ?
C13 C14 C15 C16 0.2(5) . . . . ?
C14 C15 C16 C17 0.1(5) . . . . ?
C15 C16 C17 C12 0.7(5) . . . . ?
C13 C12 C17 C16 -1.8(4) . . . . ?
C11 C12 C17 C16 175.6(3) . . . . ?
C3 O3 C18 O2 -176.9(3) . . . . ?
C3 O3 C18 C8 3.3(3) . . . . ?
C2 C8 C18 O2 178.2(4) . . . . ?
C9 C8 C18 O2 -4.6(6) . . . . ?
C2 C8 C18 O3 -2.1(3) . . . . ?
C9 C8 C18 O3 175.1(3) . . . . ?

loop_
_cod_related_entry_id
_cod_related_entry_database
_cod_related_entry_code
1 ChemSpider 10181505
